data_1533112
loop_
_publ_author_name
'Edwards, A.J.'
'Sills, R.J.C.'

_publ_section_title
;
 Fluoride Crystal Structures. Part XIII. Difluorochlorine(III)
 Hexafluoroantimonate(V)
;
_journal_name_full
;
Journal of the Chemical Society A: Inorganic, Physical, Theoretical (1966-1971)
;
_journal_page_first 2697
_journal_page_last 2699
_journal_volume 1970
_journal_year 1970
_chemical_formula_sum 'Cl F8 Sb'
_chemical_name_systematic 'Cl F2 Sb F6'
_space_group_IT_number 2
_symmetry_space_group_name_Hall '-P 1'
_symmetry_space_group_name_H-M 'P -1'
_cell_angle_alpha 92.1
_cell_angle_beta 91.8
_cell_angle_gamma 91.5
_cell_formula_units_Z 2
_cell_length_a 5.6
_cell_length_b 10.55
_cell_length_c 5.3
_cell_volume 312.642
_citation_journal_id_ASTM JCSIAP
_cod_data_source_file Edwards_JCSIAP_1970_1300.cif
_cod_data_source_block Cl1F8Sb1
_cod_original_cell_volume 312.6422
_cod_original_formula_sum 'Cl1 F8 Sb1'
_cod_database_code 1533112

loop_
_symmetry_equiv_pos_as_xyz
x,y,z
-x,-y,-z

loop_
_atom_site_label
_atom_site_type_symbol
_atom_site_fract_x
_atom_site_fract_y
_atom_site_fract_z
_atom_site_occupancy
_atom_site_U_iso_or_equiv
F6 F-1 0.2711 0.4214 0.115 1 0.0
Sb2 Sb+5 0 0.5 0 1 0.0
Sb1 Sb+5 0 0 0 1 0.0
F8 F-1 -0.0617 0.1009 -0.2686 1 0.0
F1 F-1 -0.5413 0.1527 0.5857 1 0.0
F2 F-1 -0.4722 0.3719 0.5772 1 0.0
F3 F-1 -0.268 0.0665 0.1783 1 0.0
F7 F-1 0.0189 0.3976 -0.295 1 0.0
Cl1 Cl+3 -0.4022 0.2491 0.4211 1 0.0
F5 F-1 0.1861 0.1242 0.1419 1 0.0
F4 F-1 -0.203 0.3833 0.1523 1 0.0
